data_1553329
loop_
_publ_author_name
'Ndongo, Joseph T.'
'Mbing, Jos\'ephine N'
'Monteillier, Aymeric'
'Tala, Michel F.'
'R\"utten, Michael'
'Mombers, Daniel'
'Cuendet, Muriel'
'Pegnyemb, Dieudonn\'e E'
'Dittrich, Birger'
'Laatsch, Hartmut'

_publ_section_title
;
 Carbazole-, Aspidofractinine-, and Aspidocarpamine-Type Alkaloids from
 Pleiocarpa pycnantha.
;
_journal_issue 5
_journal_name_full 'Journal of natural products'
_journal_page_first 1193
_journal_page_last 1202
_journal_paper_doi 10.1021/acs.jnatprod.7b00958
_journal_volume 81
_journal_year 2018
_chemical_absolute_configuration unk
_chemical_compound_source 'Extracted from stem-bark of Pleiocarpa pycnantha'
_chemical_formula_moiety 'C23 H28 N2 O4'
_chemical_formula_sum 'C23 H28 N2 O4'
_chemical_formula_weight 396.47
_chemical_name_common Pleiocarpine
_space_group_crystal_system monoclinic
_space_group_IT_number 4
_space_group_name_Hall 'P 2yb'
_space_group_name_H-M_alt 'P 1 21 1'
_atom_sites_solution_hydrogens geom
_atom_sites_solution_primary dual
_atom_sites_solution_secondary difmap
_audit_conform_dict_location ftp://ftp.iucr.org/pub/cif_core.dic
_audit_conform_dict_name cif_core.dic
_audit_conform_dict_version 2.3
_audit_creation_date '31-Jul-07 T17:14:15-00:00'
_audit_creation_method 'XD routine XDCIF'
_audit_update_record
;
2017-07-31 # Formatted by publCIF

;
_cell_angle_alpha 90
_cell_angle_beta 95.826(2)
_cell_angle_gamma 90
_cell_formula_units_Z 2
_cell_length_a 7.4061(3)
_cell_length_b 9.1421(4)
_cell_length_c 14.8478(6)
_cell_measurement_reflns_used 9801
_cell_measurement_temperature 298(2)
_cell_measurement_theta_max 23.1825
_cell_measurement_theta_min 2.7579
_cell_volume 1000.11(7)
_computing_cell_refinement 'SAINT V8.37A (Bruker AXS, 2013)'
_computing_data_collection 'APEX2 v2014.11-0'
_computing_data_reduction 'SAINT V8.37A (Bruker AXS, 2013)'
_computing_molecular_graphics 'Shelxle, H\"ubschle, (2011)'
_computing_publication_material 'enCIFer 1.5.1, CCDC, 2014'
_computing_structure_refinement
;
 Volkov, A.; Macchi, P.; Farrugia, L. J.; Gatti, C.;
 Mallinson, P. R.; Richter, T. and Koritsanszky, T. (2006)
 XD2006 - a computer program for multipole refinement,
 topological analysis and evaluation of intermolecular
 energies from experimental and theoretical structure factors.
;
_computing_structure_solution 'The structure was known'
_diffrn_ambient_temperature 298(2)
_diffrn_measured_fraction_theta_full 0.977
_diffrn_measured_fraction_theta_max 0.963
_diffrn_measurement_device_type 'Huber Type 512 with Bruker APEX I'
_diffrn_measurement_method '\f scans'
_diffrn_radiation_type MoK\a
_diffrn_radiation_wavelength 0.71073
_diffrn_reflns_av_R_equivalents 0.0741
_diffrn_reflns_av_unetI/netI 0.0432
_diffrn_reflns_Laue_measured_fraction_full 0.977
_diffrn_reflns_Laue_measured_fraction_max 0.963
_diffrn_reflns_limit_h_max 8
_diffrn_reflns_limit_h_min -8
_diffrn_reflns_limit_k_max 10
_diffrn_reflns_limit_k_min -10
_diffrn_reflns_limit_l_max 17
_diffrn_reflns_limit_l_min -17
_diffrn_reflns_number 37617
_diffrn_reflns_point_group_measured_fraction_full 0.968
_diffrn_reflns_point_group_measured_fraction_max 0.951
_diffrn_reflns_theta_full 25.242
_diffrn_reflns_theta_max 25.406
_diffrn_reflns_theta_min 1.379
_diffrn_source 'INCOATEC Mo Microsource'
_diffrn_standards_number 0
_exptl_absorpt_coefficient_mu 0.090
_exptl_absorpt_correction_T_max 0.8747
_exptl_absorpt_correction_T_min 0.7497
_exptl_absorpt_correction_type empirical
_exptl_absorpt_process_details 'SADABS 2015/1'
_exptl_crystal_density_diffrn 1.317
_exptl_crystal_description cube
_exptl_crystal_F_000 424
_exptl_crystal_size_max 0.31
_exptl_crystal_size_mid 0.24
_exptl_crystal_size_min 0.21
_refine_diff_density_max 0.166
_refine_diff_density_min -0.142
_refine_diff_density_rms 0.033
_refine_ls_abs_structure_details
;
Flack x parameter could not be determined reliably.
;
_refine_ls_extinction_method none
_refine_ls_goodness_of_fit_ref 2.221
_refine_ls_hydrogen_treatment constr
_refine_ls_matrix_type full
_refine_ls_number_constraints 0
_refine_ls_number_parameters 289
_refine_ls_number_reflns 1482
_refine_ls_number_restraints 0
_refine_ls_R_factor_all 0.07
_refine_ls_R_factor_gt 0.033
_refine_ls_shift/su_max 0
_refine_ls_structure_factor_coef Fsqd
_refine_ls_weighting_details
;
calc w2 = 1/[s^2^(Fo^2^)] 
;
_refine_ls_weighting_scheme calc
_refine_ls_wR_factor_ref 0.036
_reflns_Friedel_coverage 0.851
_reflns_Friedel_fraction_full 0.959
_reflns_Friedel_fraction_max 0.938
_reflns_number_gt 2580
_reflns_number_total 3491
_reflns_threshold_expression 'I > 2\s(I)'
_cod_data_source_file np7b00958_si_002.cif
_cod_data_source_block pleio
_cod_original_sg_symbol_H-M 'P 21'
_cod_database_code 1553329
_shelx_space_group_comment
;
The symmetry employed for this 
refinement is uniquely defined by the 
following loop, which should always be 
used as a source of symmetry 
information in preference to the above 
space-group names. They are only intended 
as comments. 
;

loop_
_publ_contact_author
'Birger Dittrich'
'Joseph Thierry Ndongo'
'Jos\'ephine Ngo Mbing'
'Aymeric Monteillier'
'Michel Feussi Tala'
'Dieudonn\'e Emmanuel Pegnyemb'
'Muriel Cuendet'
'Hartmut Laatsch'

loop_
_space_group_symop_operation_xyz
+X,+Y,+Z
-X,1/2+Y,-Z

loop_
_atom_local_axes_atom_label
_atom_local_axes_atom0
_atom_local_axes_ax1
_atom_local_axes_atom1
_atom_local_axes_atom2
_atom_local_axes_ax2
O(1) C(11) Z O(1) N(1) Y
O(2) DUM1 Z O(2) C(11) Y
O(3) C(14) Z O(3) O(4) Y
O(4) DUM2 Z O(4) C(14) Y
N(1) C(11) X N(1) DUM3 Y
N(2) DUM4 Z N(2) C(23) Y
C(1) C(5) Z C(1) C(3) Y
C(2) N(1) Z C(2) C(13) X
C(3) N(2) X C(3) H(3) Y
C(5) C(6) X C(5) C(10) Y
C(6) C(7) X C(6) C(5) Y
C(7) DUM5 Z C(7) C(8) X
C(8) DUM6 Z C(8) C(7) X
C(9) C(10) X C(9) C(8) Y
C(10) C(9) X C(10) C(5) Y
C(11) O(1) X C(11) O(2) Y
C(12) O(2) Z C(12) H(12A) X
C(13) H(13) Z C(13) C(14) X
C(14) O(3) X C(14) O(4) Y
C(15) O(4) Z C(15) H(15A) X
C(16) DUM7 Z C(16) C(19) Y
C(17) DUM8 Z C(17) C(18) Y
C(18) DUM9 Z C(18) C(17) Y
C(19) C(20) Z C(19) C(18) X
C(20) DUM* Z C(20) C(21) Y
C(21) DUM* Z C(21) C(22) Y
C(22) N(2) X C(22) C(21) Y
C(23) N(2) X C(23) C(24) Y
C(24) DUM* Z C(24) C(23) Y
H(3) C(3) Z H(3) N(2) Y
H(6) C(6) Z H(6) C(7) Y
H(7) C(7) Z H(7) C(8) Y
H(8) C(8) Z H(8) C(7) Y
H(9) C(9) Z H(9) C(10) Y
H(12A) C(12) Z H(12A) O(2) Y
H(12B) C(12) Z H(12B) O(2) Y
H(12C) C(12) Z H(12C) O(2) Y
H(13) C(13) Z H(13) C(14) Y
H(15A) C(15) Z H(15A) O(4) Y
H(15B) C(15) Z H(15B) O(4) Y
H(15C) C(15) Z H(15C) O(4) Y
H(16A) C(16) Z H(16A) C(19) Y
H(16B) C(16) Z H(16B) C(19) Y
H(17A) C(17) Z H(17A) C(18) Y
H(17B) C(17) Z H(17B) C(18) Y
H(18A) C(18) Z H(18A) C(17) Y
H(18B) C(18) Z H(18B) C(17) Y
H(20A) C(20) Z H(20A) C(21) Y
H(20B) C(20) Z H(20B) C(21) Y
H(21A) C(21) Z H(21A) C(22) Y
H(21B) C(21) Z H(21B) C(22) Y
H(22A) C(22) Z H(22A) N(2) Y
H(22B) C(22) Z H(22B) N(2) Y
H(23A) C(23) Z H(23A) N(2) Y
H(23B) C(23) Z H(23B) N(2) Y
H(24A) C(24) Z H(24A) C(23) Y
H(24B) C(24) Z H(24B) C(23) Y

loop_
_atom_site_label
_atom_site_type_symbol
_atom_site_fract_x
_atom_site_fract_y
_atom_site_fract_z
_atom_site_U_iso_or_equiv
_atom_site_adp_type
_atom_site_occupancy
_atom_site_symmetry_multiplicity
O(1) O 0.6885(2) 0.338977 0.46554(12) 0.047 Uani 1 2
O(2) O 0.6016(2) 0.5751(3) 0.46623(11) 0.037 Uani 1 2
O(3) O 0.0010(2) 0.5966(3) 0.41026(13) 0.059 Uani 1 2
O(4) O 0.2456(2) 0.4731(3) 0.46442(12) 0.046 Uani 1 2
N(1) N 0.5230(2) 0.4391(3) 0.34300(14) 0.032 Uani 1 2
N(2) N 0.0817(3) 0.5428(3) 0.09829(15) 0.048 Uani 1 2
C(1) C 0.3160(3) 0.4794(4) 0.21359(16) 0.03 Uani 1 2
C(2) C 0.4154(3) 0.5598(3) 0.29730(15) 0.027 Uani 1 2
C(3) C 0.2547(3) 0.5961(4) 0.14140(16) 0.035 Uani 1 2
C(5) C 0.4570(3) 0.3676(4) 0.19502(18) 0.036 Uani 1 2
C(6) C 0.4761(4) 0.2847(4) 0.1185(2) 0.048 Uani 1 2
C(7) C 0.6039(4) 0.1718(4) 0.1232(2) 0.056 Uani 1 2
C(8) C 0.7095(4) 0.1437(4) 0.2047(2) 0.053 Uani 1 2
C(9) C 0.6913(3) 0.2253(4) 0.2826(2) 0.046 Uani 1 2
C(10) C 0.5646(3) 0.3377(4) 0.27649(18) 0.034 Uani 1 2
C(11) C 0.6125(3) 0.4439(4) 0.42911(18) 0.035 Uani 1 2
C(12) C 0.6578(4) 0.5828(5) 0.56144(17) 0.053 Uani 1 2
C(13) C 0.2824(3) 0.6486(3) 0.34917(17) 0.032 Uani 1 2
C(14) C 0.1589(3) 0.5703(4) 0.40930(17) 0.037 Uani 1 2
C(15) C 0.1419(4) 0.4043(4) 0.5297(2) 0.057 Uani 1 2
C(16) C 0.1688(3) 0.7432(4) 0.27729(17) 0.037 Uani 1 2
C(17) C 0.5503(3) 0.6698(3) 0.26240(19) 0.04 Uani 1 2
C(18) C 0.4495(3) 0.7954(4) 0.2084(2) 0.046 Uani 1 2
C(19) C 0.2510(3) 0.7483(4) 0.18633(18) 0.036 Uani 1 2
C(20) C 0.1476(3) 0.8561(4) 0.12075(19) 0.05 Uani 1 2
C(21) C -0.0421(4) 0.7985(4) 0.0875(2) 0.052 Uani 1 2
C(22) C -0.0235(5) 0.6501(4) 0.0414(2) 0.061 Uani 1 2
C(23) C -0.0128(4) 0.4656(4) 0.1641(2) 0.058 Uani 1 2
C(24) C 0.1363(3) 0.3936(4) 0.22784(19) 0.04 Uani 1 2
H(3) H 0.3536 0.5986 0.0908 0.063(10) Uiso 1 2
H(6) H 0.3931 0.3062 0.0557 0.053(10) Uiso 1 2
H(7) H 0.6218 0.1071 0.0637 0.077(12) Uiso 1 2
H(8) H 0.8075 0.0555 0.2075 0.065(11) Uiso 1 2
H(9) H 0.7741 0.2029 0.3454 0.057(10) Uiso 1 2
H(12A) H 0.8006 0.5508 0.5738 0.103(14) Uiso 1 2
H(12B) H 0.5748 0.5090 0.5981 0.082(14) Uiso 1 2
H(12C) H 0.6415 0.6951 0.5849 0.068(12) Uiso 1 2
H(13) H 0.3649 0.7249 0.3930 0.067(11) Uiso 1 2
H(15A) H 0.0229 0.3508 0.4943 0.089(13) Uiso 1 2
H(15B) H 0.0978 0.4873 0.5758 0.117(17) Uiso 1 2
H(15C) H 0.2256 0.3227 0.5684 0.094(13) Uiso 1 2
H(16A) H 0.0310 0.6992 0.2664 0.053(10) Uiso 1 2
H(16B) H 0.1598 0.8545 0.3034 0.033(8) Uiso 1 2
H(17A) H 0.6350 0.7163 0.3200 0.060(10) Uiso 1 2
H(17B) H 0.6393 0.6129 0.2195 0.042(9) Uiso 1 2
H(18A) H 0.5120 0.8150 0.1459 0.064(11) Uiso 1 2
H(18B) H 0.4572 0.8964 0.2481 0.064(11) Uiso 1 2
H(20A) H 0.1338 0.9607 0.1552 0.065(11) Uiso 1 2
H(20B) H 0.2244 0.8753 0.0627 0.070(11) Uiso 1 2
H(21A) H -0.1228 0.7859 0.1447 0.071(12) Uiso 1 2
H(21B) H -0.1118 0.8759 0.0397 0.101(13) Uiso 1 2
H(22A) H -0.1599 0.6060 0.0217 0.099(14) Uiso 1 2
H(22B) H 0.0422 0.6673 -0.0209 0.094(14) Uiso 1 2
H(23A) H -0.1050 0.3826 0.1316 0.085(12) Uiso 1 2
H(23B) H -0.0921 0.5425 0.2013 0.096(14) Uiso 1 2
H(24A) H 0.1494 0.2778 0.2112 0.060(11) Uiso 1 2
H(24B) H 0.1056 0.4025 0.2982 0.072(11) Uiso 1 2

loop_
_atom_site_aniso_label
_atom_site_aniso_U_11
_atom_site_aniso_U_22
_atom_site_aniso_U_33
_atom_site_aniso_U_23
_atom_site_aniso_U_13
_atom_site_aniso_U_12
O(1) 0.0458(12) 0.0410(15) 0.0522(13) 0.0122(11) -0.0029(10) 0.0087(10)
O(2) 0.0295(10) 0.0415(13) 0.0399(12) -0.0013(11) 0.0040(8) 0.0022(10)
O(3) 0.0318(11) 0.0715(17) 0.0786(15) 0.0200(12) 0.0248(10) 0.0180(11)
O(4) 0.0309(11) 0.0542(15) 0.0550(12) 0.0178(11) 0.0120(9) 0.0057(10)
N(1) 0.0262(12) 0.0302(16) 0.0419(14) 0.0029(13) 0.0072(11) 0.0063(10)
N(2) 0.0479(15) 0.0428(18) 0.0509(16) -0.0079(13) -0.0119(13) -0.0009(13)
C(1) 0.0269(15) 0.031(2) 0.0342(16) -0.0031(13) 0.0067(12) -0.0005(13)
C(2) 0.0218(13) 0.0273(17) 0.0335(16) 0.0004(14) 0.0055(11) 0.0008(13)
C(3) 0.0327(15) 0.037(2) 0.0370(17) 0.0026(15) 0.0035(13) 0.0033(14)
C(5) 0.0354(17) 0.034(2) 0.0408(19) -0.0055(15) 0.0112(14) -0.0002(14)
C(6) 0.0455(19) 0.044(2) 0.056(2) -0.0126(18) 0.0170(16) 0.0048(16)
C(7) 0.055(2) 0.051(2) 0.066(2) -0.016(2) 0.0231(19) -0.0009(18)
C(8) 0.0513(19) 0.039(2) 0.073(3) -0.0043(19) 0.0274(19) 0.0084(17)
C(9) 0.0368(19) 0.041(2) 0.064(2) 0.0015(18) 0.0190(17) 0.0094(15)
C(10) 0.0252(15) 0.032(2) 0.0480(19) -0.0018(16) 0.0130(14) 0.0043(14)
C(11) 0.0233(15) 0.039(2) 0.0431(19) 0.0078(18) 0.0041(14) 0.0016(14)
C(12) 0.056(2) 0.069(3) 0.0335(18) -0.0068(19) -0.0046(15) 0.009(2)
C(13) 0.0259(14) 0.0280(18) 0.0417(17) 0.0026(14) 0.0063(13) 0.0054(13)
C(14) 0.0302(16) 0.0356(18) 0.0454(17) 0.0005(15) 0.0119(14) 0.0055(15)
C(15) 0.045(2) 0.070(3) 0.059(2) 0.029(2) 0.0220(18) 0.002(2)
C(16) 0.0385(19) 0.038(2) 0.0357(18) 0.0001(15) 0.0019(14) 0.0070(14)
C(17) 0.0318(16) 0.041(2) 0.0469(19) 0.0041(16) 0.0047(15) -0.0077(15)
C(18) 0.0374(18) 0.043(2) 0.058(2) 0.0114(18) 0.0018(15) -0.0099(15)
C(19) 0.0365(17) 0.031(2) 0.0404(18) 0.0060(15) 0.0004(14) -0.0009(14)
C(20) 0.051(2) 0.047(2) 0.049(2) 0.0120(18) -0.0025(17) 0.0013(16)
C(21) 0.050(2) 0.051(3) 0.052(2) 0.0046(18) -0.0085(18) 0.0059(17)
C(22) 0.064(2) 0.060(3) 0.054(2) -0.0017(19) -0.019(2) 0.0135(19)
C(23) 0.0308(18) 0.056(2) 0.084(2) 0.003(2) -0.0071(17) -0.0066(18)
C(24) 0.0284(16) 0.040(2) 0.053(2) -0.0038(15) 0.0075(14) -0.0098(14)

loop_
_atom_type_symbol
_atom_type_description
_atom_type_scat_dispersion_real
_atom_type_scat_dispersion_imag
_atom_type_scat_source
C C 0.0033 0.0016 'International Tables Vol C Tables 4.2.6.8 and 6.1.1.4'
H H 0.0000 0.0000 'International Tables Vol C Tables 4.2.6.8 and 6.1.1.4'
N N 0.0061 0.0033 'International Tables Vol C Tables 4.2.6.8 and 6.1.1.4'
Si Si 0.0817 0.0704 'International Tables Vol C Tables 4.2.6.8 and 6.1.1.4'

loop_
_geom_angle_atom_site_label_1
_geom_angle_atom_site_label_2
_geom_angle_atom_site_label_3
_geom_angle
_geom_angle_site_symmetry_1
_geom_angle_site_symmetry_2
_geom_angle_site_symmetry_3
_geom_angle_publ_flag
C(10) N(1) C(11) 123.4(2) 1_555 1_555 1_555 yes
C(3) N(2) C(23) 109.4(2) 1_555 1_555 1_555 yes
C(1) C(5) C(6) 130.7(3) 1_555 1_555 1_555 yes
C(1) C(5) C(10) 108.5(2) 1_555 1_555 1_555 yes
C(6) C(5) C(10) 120.2(3) 1_555 1_555 1_555 yes
C(5) C(6) C(7) 119.2(3) 1_555 1_555 1_555 yes
C(6) C(7) C(8) 119.8(3) 1_555 1_555 1_555 yes
C(7) C(8) C(9) 121.8(3) 1_555 1_555 1_555 yes
C(8) C(9) C(10) 117.6(3) 1_555 1_555 1_555 yes
N(1) C(10) C(5) 109.2(2) 1_555 1_555 1_555 yes
N(1) C(10) C(9) 129.4(3) 1_555 1_555 1_555 yes
C(5) C(10) C(9) 121.4(3) 1_555 1_555 1_555 yes
O(1) C(11) O(2) 125.2(3) 1_555 1_555 1_555 yes
O(1) C(11) N(1) 123.1(3) 1_555 1_555 1_555 yes
O(2) C(11) N(1) 111.7(2) 1_555 1_555 1_555 yes
O(3) C(14) O(4) 122.6(3) 1_555 1_555 1_555 yes
O(3) C(14) C(13) 124.1(3) 1_555 1_555 1_555 yes
O(4) C(14) C(13) 113.2(2) 1_555 1_555 1_555 yes
C(16) C(19) C(18) 106.1(2) 1_555 1_555 1_555 yes
C(16) C(19) C(20) 111.1(2) 1_555 1_555 1_555 yes
C(18) C(19) C(20) 111.2(2) 1_555 1_555 1_555 yes
C(19) C(20) C(21) 111.4(2) 1_555 1_555 1_555 yes
C(20) C(21) C(22) 109.1(3) 1_555 1_555 1_555 yes
N(2) C(23) C(24) 105.1(2) 1_555 1_555 1_555 yes

loop_
_geom_bond_atom_site_label_1
_geom_bond_atom_site_label_2
_geom_bond_distance
_geom_bond_site_symmetry_1
_geom_bond_site_symmetry_2
_geom_bond_publ_flag
O(1) C(11) 1.211(3) 1_555 1_555 yes
O(2) C(11) 1.326(3) 1_555 1_555 yes
O(3) C(14) 1.195(3) 1_555 1_555 yes
O(4) C(14) 1.328(3) 1_555 1_555 yes
N(1) C(10) 1.411(3) 1_555 1_555 yes
N(1) C(11) 1.380(3) 1_555 1_555 yes
N(2) C(3) 1.457(3) 1_555 1_555 yes
N(2) C(23) 1.443(3) 1_555 1_555 yes
C(1) C(5) 1.506(3) 1_555 1_555 yes
C(5) C(6) 1.385(3) 1_555 1_555 yes
C(5) C(10) 1.406(3) 1_555 1_555 yes
C(6) C(7) 1.398(4) 1_555 1_555 yes
C(6) H(6) 1.0822 1_555 1_555 yes
C(7) C(8) 1.396(4) 1_555 1_555 yes
C(7) H(7) 1.0822 1_555 1_555 yes
C(8) C(9) 1.394(3) 1_555 1_555 yes
C(8) H(8) 1.0822 1_555 1_555 yes
C(9) C(10) 1.389(3) 1_555 1_555 yes
C(9) H(9) 1.0822 1_555 1_555 yes
C(13) C(14) 1.521(3) 1_555 1_555 yes
C(16) C(19) 1.537(3) 1_555 1_555 yes
C(18) C(19) 1.535(3) 1_555 1_555 yes
C(19) C(20) 1.534(3) 1_555 1_555 yes
C(20) C(21) 1.535(3) 1_555 1_555 yes
C(21) C(22) 1.532(4) 1_555 1_555 yes
C(23) C(24) 1.528(3) 1_555 1_555 yes
